data_2310846
loop_
_publ_author_name
'Wadsley, A.D.'

_publ_section_title
;
 The crystal structure of Na2-x V6 O15
;
_journal_name_full 'Acta Crystallographica (1,1948-23,1967)'
_journal_page_first 695
_journal_page_last 701
_journal_volume 8
_journal_year 1955
_chemical_formula_sum 'Na O15 V6'
_chemical_name_systematic 'Na V6 O15'
_space_group_crystal_system monoclinic
_space_group_IT_number 12
_space_group_name_Hall '-A 2y'
_space_group_name_H-M_alt 'A 1 2/m 1'
_cell_angle_alpha 90
_cell_angle_beta 109.6
_cell_angle_gamma 90
_cell_formula_units_Z 2
_cell_length_a 10.08
_cell_length_b 3.61
_cell_length_c 15.44
_cell_volume 529.288
_citation_journal_id_ASTM ACCRA9
_cod_data_source_file Wadsley_ACCRA9_1955_532.cif
_cod_data_source_block Na1O15V6
_cod_original_cell_volume 529.2885
_cod_original_formula_sum 'Na1 O15 V6'
_cod_database_code 2310846

loop_
_space_group_symop_id
_space_group_symop_operation_xyz
1 x,y,z
2 -x,y,-z
3 -x,-y,-z
4 x,-y,z
5 x,y+1/2,z+1/2
6 -x,y+1/2,-z+1/2
7 -x,-y+1/2,-z+1/2
8 x,-y+1/2,z+1/2

loop_
_atom_site_label
_atom_site_type_symbol
_atom_site_fract_x
_atom_site_fract_y
_atom_site_fract_z
_atom_site_occupancy
_atom_site_U_iso_or_equiv
V2 V+4 0.119 0 0.117 1 0.0
O6 O-2 0.271 0 0.108 1 0.0
O7 O-2 0.419 0 0.75 1 0.0
O8 O-2 0.467 0 0.396 1 0.0
O3 O-2 0.078 0 0.633 1 0.0
Na1 Na+1 0.394 0 0.007 0.5 0.0
O5 O-2 0.225 0 0.264 1 0.0
O4 O-2 0.219 0 0.436 1 0.0
V1 V+4 0.103 0 0.339 1 0.0
V3 V+4 0.411 0 0.289 1 0.0
O1 O-2 0 0 0 1 0.0
O2 O-2 0.053 0 0.811 1 0.0
